data_2102559
loop_
_publ_author_name
'Rae, David'
'Linden, Anthony'
'Majchrzak, Agnieszka'
'Mloston, Grzegorz'
'Heimgartner, Heinz'

_publ_section_title
;
Bis(1-chloro-2,2,4,4-tetramethyl-3-oxocyclobutan-1-yl)pentasulfane:
an Occupancy Modulated Structure
;
_journal_issue 4
_journal_name_full 'Acta Crystallographica, Section B'
_journal_page_first 416
_journal_page_last 423
_journal_paper_doi 10.1107/S0108768104010699
_journal_volume 60
_journal_year 2004
_chemical_formula_moiety 'C16 H24 Cl2 O2 S5'
_chemical_formula_sum 'C16 H24 Cl2 O2 S5'
_chemical_formula_weight 479.57
_chemical_name_systematic
;
bis(1-chloro-2,2,4,4-tetramethyl-3-oxocyclobutyl)pentasulfane
;
_space_group_IT_number 14
_symmetry_cell_setting monoclinic
_symmetry_space_group_name_Hall '-P 2yn'
_symmetry_space_group_name_H-M 'P 1 21/n 1'
_atom_sites_solution_primary direct
_atom_sites_solution_secondary difmap
_audit_creation_method SHELXL-97
_cell_angle_alpha 90.00
_cell_angle_beta 99.6985(6)
_cell_angle_gamma 90.00
_cell_formula_units_Z 4
_cell_length_a 11.66660(10)
_cell_length_b 8.13430(10)
_cell_length_c 23.8366(2)
_cell_measurement_reflns_used 39932
_cell_measurement_temperature 160.0(10)
_cell_measurement_theta_max 30.0
_cell_measurement_theta_min 2.0
_cell_volume 2229.75(4)
_computing_cell_refinement 'DENZO-SMN (Otwinowski & Minor, 1997)'
_computing_data_collection 'COLLECT (Nonius, 2000)'
_computing_data_reduction 'DENZO-SMN and SCALEPACK (Otwinowski & Minor, 1997)'
_computing_molecular_graphics 'PLATON (Spek, 2003)'
_computing_publication_material 'RAELS00 and manual editing'
_computing_structure_refinement 'RAELS00 (Rae, 2000)'
_computing_structure_solution 'SIR92 (Altomare et al., 1994)'
_diffrn_ambient_temperature 160.0(10)
_diffrn_detector_area_resol_mean 9
_diffrn_measured_fraction_theta_full 0.998
_diffrn_measured_fraction_theta_max 0.998
_diffrn_measurement_device_type 'Nonius KappaCCD area-detector diffractometer'
_diffrn_measurement_method '\w scans with \k offsets'
_diffrn_radiation_monochromator 'horizontally mounted graphite crystal'
_diffrn_radiation_source 'Nonius FR590 sealed tube generator'
_diffrn_radiation_type 'Mo K\a'
_diffrn_radiation_wavelength 0.71073
_diffrn_reflns_av_R_equivalents 0.0532
_diffrn_reflns_av_sigmaI/netI 0.0334
_diffrn_reflns_limit_h_max 16
_diffrn_reflns_limit_h_min -16
_diffrn_reflns_limit_k_max 11
_diffrn_reflns_limit_k_min -11
_diffrn_reflns_limit_l_max 33
_diffrn_reflns_limit_l_min -33
_diffrn_reflns_number 53514
_diffrn_reflns_theta_full 30.03
_diffrn_reflns_theta_max 30.03
_diffrn_reflns_theta_min 2.65
_diffrn_standards_decay_% 0
_diffrn_standards_number 0
_exptl_absorpt_coefficient_mu 0.767
_exptl_absorpt_correction_T_max 0.880
_exptl_absorpt_correction_T_min 0.811
_exptl_absorpt_correction_type multi-scan
_exptl_absorpt_process_details '(Blessing, 1995)'
_exptl_crystal_colour colourless
_exptl_crystal_density_diffrn 1.428
_exptl_crystal_density_method 'not measured'
_exptl_crystal_description prism
_exptl_crystal_F_000 1000
_exptl_crystal_size_max 0.25
_exptl_crystal_size_mid 0.22
_exptl_crystal_size_min 0.17
_refine_diff_density_max 0.51
_refine_diff_density_min -0.78
_refine_ls_extinction_method none
_refine_ls_goodness_of_fit_ref 1.42
_refine_ls_hydrogen_treatment constr
_refine_ls_matrix_type full
_refine_ls_number_parameters 188
_refine_ls_number_reflns 4595
_refine_ls_R_factor_gt 0.039
_refine_ls_shift/su_max 0.05
_refine_ls_structure_factor_coef F
_refine_ls_weighting_details w=1/[\s^2^(Fo)+(0.03F~o~)^2^]
_refine_ls_weighting_scheme calc
_refine_ls_wR_factor_gt 0.059
_refine_ls_wR_factor_ref 0.059
_reflns_number_gt 4595
_reflns_number_total 6524
_reflns_threshold_expression 'I > 3\s(I)'
_cod_data_source_file ck5003.cif
_cod_original_sg_symbol_H-M 'P 21/n'
_cod_database_code 2102559

loop_
_symmetry_equiv_pos_as_xyz
'x, y, z'
'-x+1/2, y+1/2, -z+1/2'
'-x, -y, -z'
'x-1/2, -y-1/2, z-1/2'

loop_
_atom_site_aniso_label
_atom_site_aniso_U_11
_atom_site_aniso_U_22
_atom_site_aniso_U_33
_atom_site_aniso_U_12
_atom_site_aniso_U_13
_atom_site_aniso_U_23
CL1 0.0278(3) 0.0336(3) 0.0352(3) -0.0097(2) 0.0053(2) 0.0042(2)
CL2 0.0367(3) 0.0387(4) 0.0261(3) -0.0044(3) -0.0008(2) 0.0135(2)
S1 0.0263(3) 0.0257(3) 0.0234(3) 0.0027(2) -0.0042(2) 0.0029(2)
S2 0.0283(3) 0.0427(4) 0.0226(3) 0.0070(3) -0.0033(2) -0.0061(3)
S3 0.0335(4) 0.0370(4) 0.0260(3) -0.0050(3) -0.0065(3) 0.0002(3)
S4 0.0247(3) 0.0296(4) 0.0272(3) -0.0006(3) -0.0019(2) -0.0050(2)
S5 0.0177(3) 0.0309(3) 0.0205(3) -0.0035(2) 0.0017(2) -0.0014(2)
O1 0.0190(10) 0.0360(10) 0.0480(10) 0.0040(10) -0.0030(10) -0.0050(10)
O2 0.0190(10) 0.0360(10) 0.0480(10) 0.0040(10) -0.0030(10) -0.0050(10)
C1 0.0190(10) 0.0210(10) 0.0190(10) 0.0000(10) 0.0020(10) 0.0040(10)
C2 0.0220(10) 0.0210(10) 0.0250(10) 0.0020(10) 0.0040(10) -0.0030(10)
C3 0.0200(10) 0.0190(10) 0.0280(10) 0.0020(10) 0.0020(10) 0.0020(10)
C4 0.0170(10) 0.0210(10) 0.0230(10) 0.0040(10) -0.0010(10) -0.0020(10)
C5 0.0320(10) 0.0210(10) 0.0430(10) 0.0030(10) 0.0040(10) 0.0000(10)
C6 0.0360(10) 0.0410(10) 0.0340(10) 0.0030(10) 0.0160(10) -0.0050(10)
C7 0.0330(10) 0.0310(10) 0.0200(10) 0.0110(10) 0.0010(10) -0.0020(10)
C8 0.0280(10) 0.0200(10) 0.0400(10) 0.0020(10) -0.0050(10) -0.0020(10)
C9 0.0190(10) 0.0210(10) 0.0190(10) 0.0000(10) 0.0020(10) 0.0040(10)
C10 0.0220(10) 0.0210(10) 0.0250(10) 0.0020(10) 0.0040(10) -0.0030(10)
C11 0.0200(10) 0.0190(10) 0.0280(10) 0.0020(10) 0.0020(10) 0.0020(10)
C12 0.0170(10) 0.0210(10) 0.0230(10) 0.0040(10) -0.0010(10) -0.0020(10)
C13 0.0320(10) 0.0210(10) 0.0430(10) 0.0030(10) 0.0040(10) 0.0000(10)
C14 0.0360(10) 0.0410(10) 0.0340(10) 0.0030(10) 0.0160(10) -0.0050(10)
C15 0.0330(10) 0.0310(10) 0.0200(10) 0.0110(10) 0.0010(10) -0.0020(10)
C16 0.0280(10) 0.0200(10) 0.0400(10) 0.0020(10) -0.0050(10) -0.0020(10)
CL11 0.0278(3) 0.0336(3) 0.0352(3) -0.0097(2) 0.0053(2) 0.0042(2)
CL21 0.0367(3) 0.0387(4) 0.0261(3) -0.0044(3) -0.0008(2) 0.0135(2)
S11 0.0263(3) 0.0257(3) 0.0234(3) 0.0027(2) -0.0042(2) 0.0029(2)
S21 0.0283(3) 0.0427(4) 0.0226(3) 0.0070(3) -0.0033(2) -0.0061(3)
S31 0.0335(4) 0.0370(4) 0.0260(3) -0.0050(3) -0.0065(3) 0.0002(3)
S41 0.0247(3) 0.0296(4) 0.0272(3) -0.0006(3) -0.0019(2) -0.0050(2)
S51 0.0177(3) 0.0309(3) 0.0205(3) -0.0035(2) 0.0017(2) -0.0014(2)
O11 0.0190(10) 0.0360(10) 0.0480(10) 0.0040(10) -0.0030(10) -0.0050(10)
O21 0.0190(10) 0.0360(10) 0.0480(10) 0.0040(10) -0.0030(10) -0.0050(10)
C011 0.0190(10) 0.0210(10) 0.0190(10) 0.0000(10) 0.0020(10) 0.0040(10)
C021 0.0220(10) 0.0210(10) 0.0250(10) 0.0020(10) 0.0040(10) -0.0030(10)
C031 0.0200(10) 0.0190(10) 0.0280(10) 0.0020(10) 0.0020(10) 0.0020(10)
C041 0.0170(10) 0.0210(10) 0.0230(10) 0.0040(10) -0.0010(10) -0.0020(10)
C051 0.0320(10) 0.0210(10) 0.0430(10) 0.0030(10) 0.0040(10) 0.0000(10)
C061 0.0360(10) 0.0410(10) 0.0340(10) 0.0030(10) 0.0160(10) -0.0050(10)
C071 0.0330(10) 0.0310(10) 0.0200(10) 0.0110(10) 0.0010(10) -0.0020(10)
C081 0.0280(10) 0.0200(10) 0.0400(10) 0.0020(10) -0.0050(10) -0.0020(10)
C091 0.0190(10) 0.0210(10) 0.0190(10) 0.0000(10) 0.0020(10) 0.0040(10)
C101 0.0220(10) 0.0210(10) 0.0250(10) 0.0020(10) 0.0040(10) -0.0030(10)
C111 0.0200(10) 0.0190(10) 0.0280(10) 0.0020(10) 0.0020(10) 0.0020(10)
C121 0.0170(10) 0.0210(10) 0.0230(10) 0.0040(10) -0.0010(10) -0.0020(10)
C131 0.0320(10) 0.0210(10) 0.0430(10) 0.0030(10) 0.0040(10) 0.0000(10)
C141 0.0360(10) 0.0410(10) 0.0340(10) 0.0030(10) 0.0160(10) -0.0050(10)
C151 0.0330(10) 0.0310(10) 0.0200(10) 0.0110(10) 0.0010(10) -0.0020(10)
C161 0.0280(10) 0.0200(10) 0.0400(10) 0.0020(10) -0.0050(10) -0.0020(10)
CL12 0.0278(3) 0.0336(3) 0.0352(3) -0.0097(2) 0.0053(2) 0.0042(2)
CL22 0.0367(3) 0.0387(4) 0.0261(3) -0.0044(3) -0.0008(2) 0.0135(2)
S12 0.0263(3) 0.0257(3) 0.0234(3) 0.0027(2) -0.0042(2) 0.0029(2)
S22 0.0283(3) 0.0427(4) 0.0226(3) 0.0070(3) -0.0033(2) -0.0061(3)
S32 0.0335(4) 0.0370(4) 0.0260(3) -0.0050(3) -0.0065(3) 0.0002(3)
S42 0.0247(3) 0.0296(4) 0.0272(3) -0.0006(3) -0.0019(2) -0.0050(2)
S52 0.0177(3) 0.0309(3) 0.0205(3) -0.0035(2) 0.0017(2) -0.0014(2)
O12 0.0190(10) 0.0360(10) 0.0480(10) 0.0040(10) -0.0030(10) -0.0050(10)
O22 0.0190(10) 0.0360(10) 0.0480(10) 0.0040(10) -0.0030(10) -0.0050(10)
C012 0.0190(10) 0.0210(10) 0.0190(10) 0.0000(10) 0.0020(10) 0.0040(10)
C022 0.0220(10) 0.0210(10) 0.0250(10) 0.0020(10) 0.0040(10) -0.0030(10)
C032 0.0200(10) 0.0190(10) 0.0280(10) 0.0020(10) 0.0020(10) 0.0020(10)
C042 0.0170(10) 0.0210(10) 0.0230(10) 0.0040(10) -0.0010(10) -0.0020(10)
C052 0.0320(10) 0.0210(10) 0.0430(10) 0.0030(10) 0.0040(10) 0.0000(10)
C062 0.0360(10) 0.0410(10) 0.0340(10) 0.0030(10) 0.0160(10) -0.0050(10)
C072 0.0330(10) 0.0310(10) 0.0200(10) 0.0110(10) 0.0010(10) -0.0020(10)
C082 0.0280(10) 0.0200(10) 0.0400(10) 0.0020(10) -0.0050(10) -0.0020(10)
C092 0.0190(10) 0.0210(10) 0.0190(10) 0.0000(10) 0.0020(10) 0.0040(10)
C102 0.0220(10) 0.0210(10) 0.0250(10) 0.0020(10) 0.0040(10) -0.0030(10)
C112 0.0200(10) 0.0190(10) 0.0280(10) 0.0020(10) 0.0020(10) 0.0020(10)
C122 0.0170(10) 0.0210(10) 0.0230(10) 0.0040(10) -0.0010(10) -0.0020(10)
C132 0.0320(10) 0.0210(10) 0.0430(10) 0.0030(10) 0.0040(10) 0.0000(10)
C142 0.0360(10) 0.0410(10) 0.0340(10) 0.0030(10) 0.0160(10) -0.0050(10)
C152 0.0330(10) 0.0310(10) 0.0200(10) 0.0110(10) 0.0010(10) -0.0020(10)
C162 0.0280(10) 0.0200(10) 0.0400(10) 0.0020(10) -0.0050(10) -0.0020(10)
H51 0.032 0.021 0.043 0.003 0.004 0.000
H52 0.032 0.021 0.043 0.003 0.004 0.000
H53 0.032 0.021 0.043 0.003 0.004 0.000
H61 0.036 0.041 0.034 0.003 0.016 -0.005
H62 0.036 0.041 0.034 0.003 0.016 -0.005
H63 0.036 0.041 0.034 0.003 0.016 -0.005
H71 0.033 0.031 0.020 0.011 0.001 -0.002
H72 0.033 0.031 0.020 0.011 0.001 -0.002
H73 0.033 0.031 0.020 0.011 0.001 -0.002
H81 0.028 0.020 0.040 0.002 -0.005 -0.002
H82 0.028 0.020 0.040 0.002 -0.005 -0.002
H83 0.028 0.020 0.040 0.002 -0.005 -0.002
H131 0.032 0.021 0.043 0.003 0.004 0.000
H132 0.032 0.021 0.043 0.003 0.004 0.000
H133 0.032 0.021 0.043 0.003 0.004 0.000
H141 0.036 0.041 0.034 0.003 0.016 -0.005
H142 0.036 0.041 0.034 0.003 0.016 -0.005
H143 0.036 0.041 0.034 0.003 0.016 -0.005
H151 0.033 0.031 0.020 0.011 0.001 -0.002
H152 0.033 0.031 0.020 0.011 0.001 -0.002
H153 0.033 0.031 0.020 0.011 0.001 -0.002
H161 0.028 0.020 0.040 0.002 -0.005 -0.002
H162 0.028 0.020 0.040 0.002 -0.005 -0.002
H163 0.028 0.020 0.040 0.002 -0.005 -0.002
H511 0.032 0.021 0.043 0.003 0.004 0.000
H521 0.032 0.021 0.043 0.003 0.004 0.000
H531 0.032 0.021 0.043 0.003 0.004 0.000
H611 0.036 0.041 0.034 0.003 0.016 -0.005
H621 0.036 0.041 0.034 0.003 0.016 -0.005
H631 0.036 0.041 0.034 0.003 0.016 -0.005
H711 0.033 0.031 0.020 0.011 0.001 -0.002
H721 0.033 0.031 0.020 0.011 0.001 -0.002
H731 0.033 0.031 0.020 0.011 0.001 -0.002
H811 0.028 0.020 0.040 0.002 -0.005 -0.002
H821 0.028 0.020 0.040 0.002 -0.005 -0.002
H831 0.028 0.020 0.040 0.002 -0.005 -0.002
H1311 0.032 0.021 0.043 0.003 0.004 0.000
H1321 0.032 0.021 0.043 0.003 0.004 0.000
H1331 0.032 0.021 0.043 0.003 0.004 0.000
H1411 0.036 0.041 0.034 0.003 0.016 -0.005
H1421 0.036 0.041 0.034 0.003 0.016 -0.005
H1431 0.036 0.041 0.034 0.003 0.016 -0.005
H1511 0.033 0.031 0.020 0.011 0.001 -0.002
H1521 0.033 0.031 0.020 0.011 0.001 -0.002
H1531 0.033 0.031 0.020 0.011 0.001 -0.002
H1611 0.028 0.020 0.040 0.002 -0.005 -0.002
H1621 0.028 0.020 0.040 0.002 -0.005 -0.002
H1631 0.028 0.020 0.040 0.002 -0.005 -0.002
H512 0.032 0.021 0.043 0.003 0.004 0.000
H522 0.032 0.021 0.043 0.003 0.004 0.000
H532 0.032 0.021 0.043 0.003 0.004 0.000
H612 0.036 0.041 0.034 0.003 0.016 -0.005
H622 0.036 0.041 0.034 0.003 0.016 -0.005
H632 0.036 0.041 0.034 0.003 0.016 -0.005
H712 0.033 0.031 0.020 0.011 0.001 -0.002
H722 0.033 0.031 0.020 0.011 0.001 -0.002
H732 0.033 0.031 0.020 0.011 0.001 -0.002
H812 0.028 0.020 0.040 0.002 -0.005 -0.002
H822 0.028 0.020 0.040 0.002 -0.005 -0.002
H832 0.028 0.020 0.040 0.002 -0.005 -0.002
H1312 0.032 0.021 0.043 0.003 0.004 0.000
H1322 0.032 0.021 0.043 0.003 0.004 0.000
H1332 0.032 0.021 0.043 0.003 0.004 0.000
H1412 0.036 0.041 0.034 0.003 0.016 -0.005
H1422 0.036 0.041 0.034 0.003 0.016 -0.005
H1432 0.036 0.041 0.034 0.003 0.016 -0.005
H1512 0.033 0.031 0.020 0.011 0.001 -0.002
H1522 0.033 0.031 0.020 0.011 0.001 -0.002
H1532 0.033 0.031 0.020 0.011 0.001 -0.002
H1612 0.028 0.020 0.040 0.002 -0.005 -0.002
H1622 0.028 0.020 0.040 0.002 -0.005 -0.002
H1632 0.028 0.020 0.040 0.002 -0.005 -0.002

loop_
_atom_site_label
_atom_site_fract_x
_atom_site_fract_y
_atom_site_fract_z
_atom_site_U_iso_or_equiv
_atom_site_thermal_displace_type
_atom_site_calc_flag
_atom_site_occupancy
CL1 0.33580(10) 0.54030(10) 0.10260(10) 0.0322(2) Uani d 0.7320(10)
CL2 0.75290(10) 0.74740(10) 0.30620(10) 0.0345(2) Uani d 0.7320(10)
S1 0.28930(10) 0.29190(10) 0.18450(10) 0.02610(10) Uani d 0.7320(10)
S2 0.33620(10) 0.47150(10) 0.24350(10) 0.0321(2) Uani d 0.7320(10)
S3 0.50630(10) 0.53280(10) 0.24000(10) 0.0335(2) Uani d 0.7320(10)
S4 0.60590(10) 0.38500(10) 0.29930(10) 0.0279(2) Uani d 0.7320(10)
S5 0.64110(10) 0.51500(10) 0.37340(10) 0.02320(10) Uani d 0.7320(10)
O1 -0.04470(10) 0.3611(2) 0.05120(10) 0.0350(10) Uani d 0.7320(10)
O2 1.04840(10) 0.6168(2) 0.43830(10) 0.0350(10) Uani d 0.7320(10)
C1 0.2254(2) 0.4079(3) 0.12180(10) 0.0200(10) Uani d 0.7320(10)
C2 0.1046(2) 0.4969(3) 0.12320(10) 0.0220(10) Uani d 0.7320(10)
C3 0.0524(2) 0.3790(3) 0.07620(10) 0.0230(10) Uani d 0.7320(10)
C4 0.1660(2) 0.2897(3) 0.07230(10) 0.0210(10) Uani d 0.7320(10)
C5 0.0975(2) 0.6771(3) 0.10400(10) 0.0320(10) Uani d 0.7320(10)
C6 0.0505(2) 0.4746(3) 0.17720(10) 0.0360(10) Uani d 0.7320(10)
C7 0.2029(2) 0.3180(3) 0.01440(10) 0.0280(10) Uani d 0.7320(10)
C8 0.1627(2) 0.1069(3) 0.08610(10) 0.0310(10) Uani d 0.7320(10)
C9 0.7779(2) 0.6115(3) 0.36660(10) 0.0200(10) Uani d 0.7320(10)
C10 0.8890(2) 0.4985(3) 0.36650(10) 0.0220(10) Uani d 0.7320(10)
C11 0.9487(2) 0.6068(3) 0.41480(10) 0.0230(10) Uani d 0.7320(10)
C12 0.8399(2) 0.7024(3) 0.42240(10) 0.0210(10) Uani d 0.7320(10)
C13 0.8771(2) 0.3210(3) 0.38720(10) 0.0320(10) Uani d 0.7320(10)
C14 0.9471(2) 0.4991(3) 0.31380(10) 0.0360(10) Uani d 0.7320(10)
C15 0.7957(2) 0.6491(3) 0.47700(10) 0.0280(10) Uani d 0.7320(10)
C16 0.8513(2) 0.8889(3) 0.42040(10) 0.0310(10) Uani d 0.7320(10)
CL11 0.3385(2) 0.5317(2) 0.10590(10) 0.0322(2) Uani d 0.1340(10)
CL21 0.7548(2) 0.7406(3) 0.30960(10) 0.0345(2) Uani d 0.1340(10)
S11 0.29690(10) 0.2767(2) 0.18650(10) 0.02610(10) Uani d 0.1340(10)
S21 0.3494(2) 0.4467(4) 0.24820(10) 0.0321(2) Uani d 0.1340(10)
S31 0.5180(2) 0.5064(5) 0.2410(2) 0.0335(2) Uani d 0.1340(10)
S41 0.6222(3) 0.3688(3) 0.30190(10) 0.0279(2) Uani d 0.1340(10)
S51 0.6475(2) 0.5002(3) 0.37580(10) 0.02320(10) Uani d 0.1340(10)
O11 -0.0396(2) 0.3425(4) 0.05450(10) 0.0350(10) Uani d 0.1340(10)
O21 1.0537(2) 0.6123(4) 0.44010(10) 0.0350(10) Uani d 0.1340(10)
C011 0.2304(2) 0.3943(3) 0.12470(10) 0.0200(10) Uani d 0.1340(10)
C021 0.1085(2) 0.4789(4) 0.12700(10) 0.0220(10) Uani d 0.1340(10)
C031 0.0575(2) 0.3622(4) 0.07940(10) 0.0230(10) Uani d 0.1340(10)
C041 0.1722(2) 0.2772(4) 0.07460(10) 0.0210(10) Uani d 0.1340(10)
C051 0.0985(3) 0.6601(4) 0.10880(10) 0.0320(10) Uani d 0.1340(10)
C061 0.0555(3) 0.4514(4) 0.18100(10) 0.0360(10) Uani d 0.1340(10)
C071 0.2079(3) 0.3103(4) 0.01670(10) 0.0280(10) Uani d 0.1340(10)
C081 0.1719(3) 0.0934(4) 0.08730(10) 0.0310(10) Uani d 0.1340(10)
C091 0.7826(3) 0.6019(4) 0.36910(10) 0.0200(10) Uani d 0.1340(10)
C101 0.8952(3) 0.4929(4) 0.36800(10) 0.0220(10) Uani d 0.1340(10)
C111 0.9539(3) 0.6002(4) 0.41680(10) 0.0230(10) Uani d 0.1340(10)
C121 0.8440(3) 0.6915(4) 0.42530(10) 0.0210(10) Uani d 0.1340(10)
C131 0.8862(3) 0.3138(4) 0.38770(10) 0.0320(10) Uani d 0.1340(10)
C141 0.9524(3) 0.4987(5) 0.31510(10) 0.0360(10) Uani d 0.1340(10)
C151 0.8014(3) 0.6334(4) 0.47990(10) 0.0280(10) Uani d 0.1340(10)
C161 0.8526(3) 0.8785(4) 0.42450(10) 0.0310(10) Uani d 0.1340(10)
CL12 0.3385(2) 0.5317(2) 0.60590(10) 0.0322(2) Uani d 0.1340(10)
CL22 0.7548(2) 0.7406(3) 0.80960(10) 0.0345(2) Uani d 0.1340(10)
S12 0.29690(10) 0.2767(2) 0.68650(10) 0.02610(10) Uani d 0.1340(10)
S22 0.3494(2) 0.4467(4) 0.74820(10) 0.0321(2) Uani d 0.1340(10)
S32 0.5180(2) 0.5064(5) 0.7410(2) 0.0335(2) Uani d 0.1340(10)
S42 0.6222(3) 0.3688(3) 0.80190(10) 0.0279(2) Uani d 0.1340(10)
S52 0.6475(2) 0.5002(3) 0.87580(10) 0.02320(10) Uani d 0.1340(10)
O12 -0.0396(2) 0.3425(4) 0.55450(10) 0.0350(10) Uani d 0.1340(10)
O22 1.0537(2) 0.6123(4) 0.94010(10) 0.0350(10) Uani d 0.1340(10)
C012 0.2304(2) 0.3943(3) 0.62470(10) 0.0200(10) Uani d 0.1340(10)
C022 0.1085(2) 0.4789(4) 0.62700(10) 0.0220(10) Uani d 0.1340(10)
C032 0.0575(2) 0.3622(4) 0.57940(10) 0.0230(10) Uani d 0.1340(10)
C042 0.1722(2) 0.2772(4) 0.57460(10) 0.0210(10) Uani d 0.1340(10)
C052 0.0985(3) 0.6601(4) 0.60880(10) 0.0320(10) Uani d 0.1340(10)
C062 0.0555(3) 0.4514(4) 0.68100(10) 0.0360(10) Uani d 0.1340(10)
C072 0.2079(3) 0.3103(4) 0.51670(10) 0.0280(10) Uani d 0.1340(10)
C082 0.1719(3) 0.0934(4) 0.58730(10) 0.0310(10) Uani d 0.1340(10)
C092 0.7826(3) 0.6019(4) 0.86910(10) 0.0200(10) Uani d 0.1340(10)
C102 0.8952(3) 0.4929(4) 0.86800(10) 0.0220(10) Uani d 0.1340(10)
C112 0.9539(3) 0.6002(4) 0.91680(10) 0.0230(10) Uani d 0.1340(10)
C122 0.8440(3) 0.6915(4) 0.92530(10) 0.0210(10) Uani d 0.1340(10)
C132 0.8862(3) 0.3138(4) 0.88770(10) 0.0320(10) Uani d 0.1340(10)
C142 0.9524(3) 0.4987(5) 0.81510(10) 0.0360(10) Uani d 0.1340(10)
C152 0.8014(3) 0.6334(4) 0.97990(10) 0.0280(10) Uani d 0.1340(10)
C162 0.8526(3) 0.8785(4) 0.92450(10) 0.0310(10) Uani d 0.1340(10)
H51 0.1331 0.6890 0.0688 0.032 Uani c 0.732
H52 0.0142 0.7122 0.0956 0.032 Uani c 0.732
H53 0.1405 0.7478 0.1349 0.032 Uani c 0.732
H61 0.0559 0.3565 0.1890 0.036 Uani c 0.732
H62 0.0933 0.5442 0.2084 0.036 Uani c 0.732
H63 -0.0331 0.5086 0.1692 0.036 Uani c 0.732
H71 0.2043 0.4386 0.0065 0.028 Uani c 0.732
H72 0.2823 0.2710 0.0149 0.028 Uani c 0.732
H73 0.1464 0.2628 -0.0160 0.028 Uani c 0.732
H81 0.1384 0.0921 0.1241 0.031 Uani c 0.732
H82 0.1059 0.0502 0.0563 0.031 Uani c 0.732
H83 0.2418 0.0584 0.0871 0.031 Uani c 0.732
H131 0.8389 0.3220 0.4217 0.032 Uani c 0.732
H132 0.8286 0.2558 0.3564 0.032 Uani c 0.732
H133 0.9559 0.2701 0.3968 0.032 Uani c 0.732
H141 0.9544 0.6148 0.3007 0.036 Uani c 0.732
H142 1.0261 0.4485 0.3232 0.036 Uani c 0.732
H143 0.8988 0.4342 0.2828 0.036 Uani c 0.732
H151 0.7887 0.5267 0.4777 0.028 Uani c 0.732
H152 0.8519 0.6864 0.5110 0.028 Uani c 0.732
H153 0.7179 0.6998 0.4778 0.028 Uani c 0.732
H161 0.8801 0.9215 0.3848 0.031 Uani c 0.732
H162 0.7737 0.9405 0.4209 0.031 Uani c 0.732
H163 0.9077 0.9271 0.4542 0.031 Uani c 0.732
H511 0.1334 0.6753 0.0736 0.032 Uani c 0.134
H521 0.0147 0.6927 0.1009 0.032 Uani c 0.134
H531 0.1409 0.7302 0.1400 0.032 Uani c 0.134
H611 0.0629 0.3329 0.1921 0.036 Uani c 0.134
H621 0.0977 0.5206 0.2126 0.036 Uani c 0.134
H631 -0.0285 0.4830 0.1735 0.036 Uani c 0.134
H711 0.2073 0.4314 0.0095 0.028 Uani c 0.134
H721 0.2878 0.2660 0.0166 0.028 Uani c 0.134
H731 0.1518 0.2550 -0.0139 0.028 Uani c 0.134
H811 0.1483 0.0755 0.1253 0.031 Uani c 0.134
H821 0.1155 0.0367 0.0573 0.031 Uani c 0.134
H831 0.2516 0.0477 0.0877 0.031 Uani c 0.134
H1311 0.8486 0.3113 0.4224 0.032 Uani c 0.134
H1321 0.8383 0.2488 0.3566 0.032 Uani c 0.134
H1331 0.9658 0.2650 0.3968 0.032 Uani c 0.134
H1411 0.9579 0.6155 0.3026 0.036 Uani c 0.134
H1421 1.0322 0.4503 0.3240 0.036 Uani c 0.134
H1431 0.9047 0.4342 0.2839 0.036 Uani c 0.134
H1511 0.7962 0.5106 0.4798 0.028 Uani c 0.134
H1521 0.8574 0.6704 0.5140 0.028 Uani c 0.134
H1531 0.7229 0.6813 0.4812 0.028 Uani c 0.134
H1611 0.8803 0.9142 0.3889 0.031 Uani c 0.134
H1621 0.7743 0.9273 0.4256 0.031 Uani c 0.134
H1631 0.9088 0.9165 0.4584 0.031 Uani c 0.134
H512 0.1334 0.6753 0.5736 0.032 Uani c 0.134
H522 0.0147 0.6927 0.6009 0.032 Uani c 0.134
H532 0.1409 0.7302 0.6400 0.032 Uani c 0.134
H612 0.0629 0.3329 0.6921 0.036 Uani c 0.134
H622 0.0977 0.5206 0.7126 0.036 Uani c 0.134
H632 -0.0285 0.4830 0.6735 0.036 Uani c 0.134
H712 0.2073 0.4314 0.5095 0.028 Uani c 0.134
H722 0.2878 0.2660 0.5166 0.028 Uani c 0.134
H732 0.1518 0.2550 0.4861 0.028 Uani c 0.134
H812 0.1483 0.0755 0.6253 0.031 Uani c 0.134
H822 0.1155 0.0367 0.5573 0.031 Uani c 0.134
H832 0.2516 0.0477 0.5877 0.031 Uani c 0.134
H1312 0.8486 0.3113 0.9224 0.032 Uani c 0.134
H1322 0.8383 0.2488 0.8566 0.032 Uani c 0.134
H1332 0.9658 0.2650 0.8968 0.032 Uani c 0.134
H1412 0.9579 0.6155 0.8026 0.036 Uani c 0.134
H1422 1.0322 0.4503 0.8240 0.036 Uani c 0.134
H1432 0.9047 0.4342 0.7839 0.036 Uani c 0.134
H1512 0.7962 0.5106 0.9798 0.028 Uani c 0.134
H1522 0.8574 0.6704 1.0140 0.028 Uani c 0.134
H1532 0.7229 0.6813 0.9812 0.028 Uani c 0.134
H1612 0.8803 0.9142 0.8889 0.031 Uani c 0.134
H1622 0.7743 0.9273 0.9256 0.031 Uani c 0.134
H1632 0.9088 0.9165 0.9584 0.031 Uani c 0.134

loop_
_atom_type_symbol
_atom_type_description
_atom_type_scat_dispersion_real
_atom_type_scat_dispersion_imag
_atom_type_scat_source
C C 0.0033 0.0016
; International Tables for Crystallography (1992).
Vol. C, Tables 4.2.6.8 and 6.1.1.4
;
H H 0.0000 0.0000
; International Tables for Crystallography (1992).
Vol. C, Tables 4.2.6.8 and 6.1.1.4
;
Cl Cl 0.1484 0.1585
; International Tables for Crystallography (1992).
Vol. C, Tables 4.2.6.8 and 6.1.1.4
;
O O 0.0106 0.0060
; International Tables for Crystallography (1992).
Vol. C, Tables 4.2.6.8 and 6.1.1.4
;
S S 0.1246 0.1234
; International Tables for Crystallography (1992).
Vol. C, Tables 4.2.6.8 and 6.1.1.4
;

loop_
_geom_angle_atom_site_label_1
_geom_angle_atom_site_label_2
_geom_angle_atom_site_label_3
_geom_angle
CL1 C1 S1 108.00(10)
CL2 C9 S5 108.20(10)
CL1 C1 C2 114.10(10)
CL2 C9 C10 112.20(10)
CL1 C1 C4 114.50(10)
CL2 C9 C12 112.00(10)
S1 C1 C2 117.50(10)
S5 C9 C10 118.70(10)
S1 C1 C4 111.30(10)
S5 C9 C12 114.30(10)
C2 C1 C4 90.80(10)
C10 C9 C12 90.80(10)
C1 C2 C3 86.80(10)
C9 C10 C11 86.20(10)
C1 C4 C3 86.70(10)
C9 C12 C11 86.20(10)
C1 C2 C5 115.6(2)
C9 C10 C14 118.3(2)
C1 C2 C6 117.1(2)
C9 C10 C13 115.1(2)
C3 C2 C5 112.8(2)
C11 C10 C14 114.3(2)
C3 C2 C6 111.9(2)
C11 C10 C13 110.8(2)
C5 C2 C6 110.7(2)
C13 C10 C14 110.1(2)
C1 C4 C7 115.2(2)
C9 C12 C16 117.9(2)
C1 C4 C8 117.0(2)
C9 C12 C15 114.0(2)
C3 C4 C7 111.3(2)
C11 C12 C16 115.2(2)
C3 C4 C8 113.4(2)
C11 C12 C15 111.1(2)
C7 C4 C8 111.2(2)
C15 C12 C16 110.4(2)
O1 C3 C2 132.2(2)
O2 C11 C10 132.4(2)
O1 C3 C4 132.1(2)
O2 C11 C12 131.9(2)
C2 C3 C4 95.8(2)
C10 C11 C12 95.8(2)
S2 S1 C1 102.70(10)
S4 S5 C9 101.50(10)
S1 S2 S3 107.10(10)
S3 S4 S5 107.40(10)
S2 S3 S4 105.50(10)
S21 S11 C011 105.30(10)
S41 S51 C091 99.50(10)
S11 S21 S31 105.9(2)
S31 S41 S51 107.8(2)
S21 S31 S41 105.8(2)

loop_
_geom_bond_atom_site_label_1
_geom_bond_atom_site_label_2
_geom_bond_distance
S1 S2 2.0380(10)
S4 S5 2.0400(10)
S2 S3 2.0610(10)
S3 S4 2.0590(10)
S1 C1 1.817(2)
S5 C9 1.811(2)
CL1 C1 1.797(2)
CL2 C9 1.799(2)
C1 C2 1.589(3)
C1 C4 1.588(3)
C9 C10 1.589(3)
C9 C12 1.586(3)
O1 C3 1.197(2)
O2 C11 1.206(2)
C2 C3 1.522(3)
C3 C4 1.527(3)
C10 C11 1.522(3)
C11 C12 1.525(3)
C2 C5 1.535(3)
C2 C6 1.536(3)
C4 C7 1.531(3)
C4 C8 1.525(3)
C10 C13 1.539(3)
C10 C14 1.525(3)
C12 C15 1.542(3)
C12 C16 1.524(3)
S11 S21 2.0380(10)
S41 S51 2.0400(10)
S21 S31 2.0610(10)
S31 S41 2.0590(10)

loop_
_geom_torsion_atom_site_label_1
_geom_torsion_atom_site_label_2
_geom_torsion_atom_site_label_3
_geom_torsion_atom_site_label_4
_geom_torsion
C1 S1 S2 S3 -92.60(10)
C9 S5 S4 S3 -91.80(10)
S1 S2 S3 S4 -91.90(10)
S5 S4 S3 S2 -94.10(10)
CL1 C1 S1 S2 61.60(10)
CL2 C9 S5 S4 63.30(10)
C2 C1 S1 S2 -69.3(2)
C10 C9 S5 S4 -65.90(10)
C4 C1 S1 S2 -171.90(10)
C12 C9 S5 S4 -171.20(10)
C3 C2 C1 CL1 118.00(10)
C11 C10 C9 CL2 106.70(10)
C5 C2 C1 CL1 4.2(2)
C13 C10 C9 CL2 -142.0(2)
C6 C2 C1 CL1 -129.0(2)
C14 C10 C9 CL2 -8.9(2)
C3 C2 C1 S1 -114.1(2)
C11 C10 C9 S5 -125.90(10)
C5 C2 C1 S1 132.1(2)
C13 C10 C9 S5 -14.6(2)
C6 C2 C1 S1 -1.1(3)
C14 C10 C9 S5 118.5(2)
C3 C4 C1 CL1 -117.7(2)
C11 C12 C9 CL2 -106.90(10)
C7 C4 C1 CL1 -5.7(2)
C15 C12 C9 CL2 141.6(2)
C8 C4 C1 CL1 127.7(2)
C16 C12 C9 CL2 9.6(2)
C1 C2 C3 C4 -0.6(2)
C9 C10 C11 C12 7.8(2)
C2 C3 C4 C1 0.6(2)
C10 C11 C12 C9 -7.8(2)
C3 C4 C1 C2 -0.60(10)
C11 C12 C9 C10 7.40(10)
C4 C1 C2 C3 0.60(10)
C12 C9 C10 C11 -7.40(10)
O1 C3 C2 C1 178.8(3)
O2 C11 C10 C9 -170.7(2)
O1 C3 C4 C1 -178.8(2)
O2 C11 C12 C9 170.7(2)
O1 C3 C2 C5 -64.7(3)
O2 C11 C10 C14 -51.2(3)
O1 C3 C4 C7 65.4(3)
O2 C11 C12 C16 51.5(3)
O1 C3 C2 C6 60.9(3)
O2 C11 C10 C13 73.9(3)
O1 C3 C4 C8 -60.8(3)
O2 C11 C12 C15 -75.0(3)
C011 S11 S21 S31 -91.1(2)
C091 S51 S41 S31 -93.6(2)
S11 S21 S31 S41 -98.4(2)
S51 S41 S31 S21 -88.1(2)
CL11 C011 S11 S21 59.80(10)
CL21 C091 S51 S41 65.80(10)
C021 C011 S11 S21 -71.0(2)
C101 C091 S51 S41 -63.5(2)
C041 C011 S11 S21 -173.70(10)
C121 C091 S51 S41 -168.8(2)
